data_4319218
loop_
_publ_author_name
'F. Albert Cotton'
'Chun Lin'
'Carlos A. Murillo'

_publ_section_title
;
 Supramolecular Squares with Mo24+ Corners
;
_journal_name_full 'Inorganic Chemistry'
_journal_page_first 478
_journal_page_last 484
_journal_paper_doi 10.1021/ic001016t
_journal_volume 40
_journal_year 2001
_chemical_formula_moiety '[Mo2(DAniF)2]4[trans-O2CCHCHCO2]4.(4.5toluene)(1.4CH2Cl2)'
_chemical_formula_sum 'C168.9 H166.8 Cl2.8 Mo8 N16 O32'
_chemical_formula_weight 3799.56
_chemical_name_systematic
; 
 ? 
;
_space_group_IT_number 2
_symmetry_cell_setting triclinic
_symmetry_space_group_name_Hall '-P 1'
_symmetry_space_group_name_H-M 'P -1'
_atom_sites_solution_hydrogens geom
_atom_sites_solution_primary direct
_atom_sites_solution_secondary difmap
_audit_creation_method SHELXL-97
_cell_angle_alpha 62.78(1)
_cell_angle_beta 73.09(2)
_cell_angle_gamma 77.68(2)
_cell_formula_units_Z 1
_cell_length_a 16.922(1)
_cell_length_b 17.570(6)
_cell_length_c 18.129(8)
_cell_measurement_reflns_used 241
_cell_measurement_temperature 273(2)
_cell_measurement_theta_max 22.5
_cell_measurement_theta_min 8.2
_cell_volume 4565(3)
_computing_cell_refinement MADNES
_computing_data_collection MADNES
_computing_data_reduction PROCOR
_computing_molecular_graphics 'XP (Siemens, 1990)'
_computing_publication_material 'SHELXL-97 (Sheldrick, 1997)'
_computing_structure_refinement 'SHELXL-97 (Sheldrick, 1997)'
_computing_structure_solution 'SHELXS-97 (Sheldrick, 1990)'
_diffrn_ambient_temperature 273(2)
_diffrn_measured_fraction_theta_full 0.931
_diffrn_measured_fraction_theta_max 0.931
_diffrn_measurement_device 'Nonius FAST area detector'
_diffrn_measurement_method 'Ellipsoid-mask fitting'
_diffrn_radiation_monochromator graphite
_diffrn_radiation_source 'fine-focus sealed tube'
_diffrn_radiation_type MoK\a
_diffrn_radiation_wavelength 0.71073
_diffrn_reflns_av_R_equivalents 0.0420
_diffrn_reflns_av_sigmaI/netI 0.0379
_diffrn_reflns_limit_h_max 18
_diffrn_reflns_limit_h_min -18
_diffrn_reflns_limit_k_max 18
_diffrn_reflns_limit_k_min -17
_diffrn_reflns_limit_l_max 19
_diffrn_reflns_limit_l_min -19
_diffrn_reflns_number 20496
_diffrn_reflns_theta_full 22.54
_diffrn_reflns_theta_max 22.54
_diffrn_reflns_theta_min 1.90
_diffrn_standards_number 'None (area detector data)'
_exptl_absorpt_coefficient_mu 0.642
_exptl_absorpt_correction_T_max 0.880
_exptl_absorpt_correction_T_min 0.713
_exptl_absorpt_correction_type multi-scan
_exptl_crystal_colour dark-red
_exptl_crystal_density_diffrn 1.382
_exptl_crystal_density_meas ?
_exptl_crystal_density_method 'not measured'
_exptl_crystal_description block
_exptl_crystal_F_000 1932
_exptl_crystal_size_max 0.40
_exptl_crystal_size_mid 0.20
_exptl_crystal_size_min 0.20
_refine_diff_density_max 1.456
_refine_diff_density_min -0.818
_refine_diff_density_rms 0.115
_refine_ls_extinction_method none
_refine_ls_goodness_of_fit_all 1.070
_refine_ls_hydrogen_treatment mixed
_refine_ls_matrix_type full
_refine_ls_number_parameters 951
_refine_ls_number_reflns 11173
_refine_ls_number_restraints 15
_refine_ls_restrained_S_all 1.070
_refine_ls_R_factor_all 0.0779
_refine_ls_R_factor_obs 0.0650
_refine_ls_shift/esd_max 0.015
_refine_ls_shift/esd_mean 0.000
_refine_ls_structure_factor_coef Fsqd
_refine_ls_weighting_details 'w=1/[\s^2^(Fo^2^)+(0.0743P)^2^+29.2787P] where P=(Fo^2^+2Fc^2^)/3'
_refine_ls_weighting_scheme calc
_refine_ls_wR_factor_all 0.1790
_refine_ls_wR_factor_obs 0.1657
_reflns_number_total 11173
_reflns_threshold_expression >2sigma(I)
_cod_data_source_file ic001016t_2.cif
_cod_data_source_block cmpd_2
_cod_depositor_comments
;
The following automatic conversions were performed:

'_symmetry_cell_setting' value 'Triclinic' changed to 'triclinic'
according to the built-in table from CIF Core dictionary named
'cif_core.dic' version 2.4.1 from 2010-06-29.

Automatic conversion script
Id: cif_fix_values 1646 2011-03-28 12:23:43Z adriana 

The following automatic conversions were performed:

'_exptl_crystal_density_meas' value 'not measured' was changed to '?'
- the value is perceived as not measured.

Automatic conversion script
Id: cif_fix_values 3008 2015-01-20 13:52:24Z robertas 

The following automatic conversions were performed:

'_refine_ls_weighting_scheme' value 'calc
w=1/[\s^2^(Fo^2^)+(0.0743P)^2^+29.2787P] where P=(Fo^2^+2Fc^2^)/3'
was changed to 'calc'. New tag '_refine_ls_weighting_details' was
created. The value of the new tag was set to
'w=1/[\s^2^(Fo^2^)+(0.0743P)^2^+29.2787P] where P=(Fo^2^+2Fc^2^)/3'.

Automatic conversion script
Id: cif_fix_values 3143 2015-03-26 13:38:13Z robertas 
;
_cod_original_formula_sum 'C168.90 H166.80 Cl2.80 Mo8 N16 O32'
_cod_database_code 4319218
_reflns_number_obs 9546

loop_
_symmetry_equiv_pos_as_xyz
'x, y, z'
'-x, -y, -z'

loop_
_atom_site_label
_atom_site_type_symbol
_atom_site_fract_x
_atom_site_fract_y
_atom_site_fract_z
_atom_site_U_iso_or_equiv
_atom_site_adp_type
_atom_site_occupancy
_atom_site_calc_flag
_atom_site_refinement_flags
_atom_site_disorder_assembly
_atom_site_disorder_group
Mo1 Mo 0.70076(4) 1.94185(4) -0.68299(4) 0.03491(19) Uani 1 d . . .
Mo2 Mo 0.62274(4) 1.91357(4) -0.73580(4) 0.0377(2) Uani 1 d . . .
Mo3 Mo 0.90246(4) 2.42227(4) -1.13289(4) 0.0380(2) Uani 1 d . . .
Mo4 Mo 0.84048(4) 2.39715(4) -1.20249(4) 0.0383(2) Uani 1 d . . .
N1 N 0.6712(4) 1.8343(4) -0.5639(4) 0.0382(14) Uani 1 d . . .
N2 N 0.5909(4) 1.8003(4) -0.6251(4) 0.0388(15) Uani 1 d . . .
N3 N 0.6083(3) 2.0255(4) -0.6422(4) 0.0365(14) Uani 1 d . . .
N4 N 0.5208(4) 1.9925(4) -0.6968(4) 0.0406(15) Uani 1 d . . .
N5 N 0.9489(4) 2.5340(4) -1.2391(4) 0.0412(15) Uani 1 d . . .
N6 N 0.8828(4) 2.5055(4) -1.3154(4) 0.0407(15) Uani 1 d . . .
N7 N 0.7967(4) 2.4946(4) -1.0896(4) 0.0384(14) Uani 1 d . . .
N8 N 0.7311(3) 2.4665(4) -1.1675(4) 0.0376(14) Uani 1 d . . .
O1 O 0.7875(5) 1.7853(5) -0.2868(4) 0.083(2) Uani 1 d . . .
O2 O 0.4209(5) 1.5467(4) -0.5977(4) 0.079(2) Uani 1 d . . .
O3 O 0.6799(4) 2.2357(5) -0.5193(5) 0.088(2) Uani 1 d . . .
O5 O 1.1425(4) 2.7445(4) -1.2216(5) 0.078(2) Uani 1 d . . .
O6 O 0.8097(4) 2.5862(4) -1.6247(4) 0.0720(18) Uani 1 d . . .
O7 O 0.7689(4) 2.6444(5) -0.8685(4) 0.0699(18) Uani 1 d . . .
O8 O 0.4407(3) 2.5179(4) -1.2787(4) 0.0650(17) Uani 1 d . . .
O101 O 0.6577(3) 2.0198(3) -0.8552(3) 0.0451(13) Uani 1 d . . .
O102 O 0.7425(3) 2.0480(3) -0.7981(3) 0.0408(12) Uani 1 d . . .
O103 O 0.8649(3) 2.3105(3) -1.0225(3) 0.0441(13) Uani 1 d . . .
O104 O 0.7977(3) 2.2830(3) -1.0961(3) 0.0454(13) Uani 1 d . . .
O105 O 0.7184(3) 1.8370(3) -0.7827(3) 0.0448(13) Uani 1 d . . .
O106 O 0.8015(3) 1.8644(3) -0.7245(3) 0.0450(13) Uani 1 d . . .
O107 O 1.0112(3) 2.3441(3) -1.1650(3) 0.0487(14) Uani 1 d . . .
O108 O 0.9421(3) 2.3181(3) -1.2376(3) 0.0471(13) Uani 1 d . . .
C1 C 0.6241(4) 1.7815(5) -0.5601(5) 0.0391(18) Uani 1 d . . .
H1A H 0.6139 1.7305 -0.5114 0.047 Uiso 1 calc R . .
C2 C 0.5336(4) 2.0356(5) -0.6587(5) 0.0407(18) Uani 1 d . . .
H2A H 0.4913 2.0726 -0.6433 0.049 Uiso 1 calc R . .
C3 C 0.7295(5) 2.5024(5) -1.1166(5) 0.0430(19) Uani 1 d . . .
H3A H 0.6813 2.5331 -1.1000 0.052 Uiso 1 calc R . .
C4 C 0.9293(5) 2.5533(5) -1.3112(5) 0.047(2) Uani 1 d . . .
H4A H 0.9486 2.6014 -1.3596 0.056 Uiso 1 calc R . .
C101 C 0.7113(5) 2.0647(5) -0.8607(5) 0.047(2) Uani 1 d . . .
C102 C 0.7366(5) 2.1394(5) -0.9405(5) 0.050(2) Uani 1 d . . .
H10A H 0.7121 2.1538 -0.9855 0.060 Uiso 1 calc R . .
C103 C 0.7926(5) 2.1868(5) -0.9507(5) 0.050(2) Uani 1 d . . .
H10B H 0.8177 2.1701 -0.9056 0.060 Uiso 1 calc R . .
C104 C 0.8191(5) 2.2646(5) -1.0282(5) 0.046(2) Uani 1 d . . .
C105 C 0.7865(5) 1.8275(5) -0.7661(5) 0.0444(19) Uani 1 d . . .
C106 C 0.8546(5) 1.7702(5) -0.7932(5) 0.050(2) Uani 1 d . . .
H10C H 0.8473 1.7476 -0.8279 0.061 Uiso 1 calc R . .
C107 C 0.9234(5) 1.7516(5) -0.7691(5) 0.053(2) Uani 1 d . . .
H107 H 0.9291 1.7767 -0.7358 0.063 Uiso 1 calc R . .
C108 C 1.0049(5) 2.3071(5) -1.2097(5) 0.048(2) Uani 1 d . . .
C11 C 0.6977(4) 1.8200(4) -0.4912(5) 0.0401(18) Uani 1 d . . .
C12 C 0.7763(5) 1.8401(6) -0.5012(6) 0.058(2) Uani 1 d . . .
H12A H 0.8107 1.8620 -0.5552 0.069 Uiso 1 calc R . .
C13 C 0.8040(6) 1.8278(6) -0.4314(7) 0.068(3) Uani 1 d . . .
H13A H 0.8570 1.8413 -0.4392 0.082 Uiso 1 calc R . .
C14 C 0.7538(6) 1.7956(6) -0.3499(6) 0.059(2) Uani 1 d . . .
C15 C 0.6757(6) 1.7774(5) -0.3396(5) 0.054(2) Uani 1 d . . .
H15A H 0.6412 1.7563 -0.2856 0.065 Uiso 1 calc R . .
C16 C 0.6476(5) 1.7903(5) -0.4097(5) 0.049(2) Uani 1 d . . .
H16A H 0.5939 1.7787 -0.4017 0.059 Uiso 1 calc R . .
C17 C 0.7372(9) 1.7573(9) -0.2026(7) 0.109(4) Uani 1 d . . .
H17A H 0.7688 1.7527 -0.1643 0.164 Uiso 1 calc R . .
H17B H 0.7193 1.7022 -0.1856 0.164 Uiso 1 calc R . .
H17C H 0.6896 1.7981 -0.2012 0.164 Uiso 1 calc R . .
C21 C 0.5482(5) 1.7364(5) -0.6216(5) 0.0424(19) Uani 1 d . . .
C22 C 0.4728(6) 1.7592(6) -0.6428(6) 0.060(2) Uani 1 d . . .
H22A H 0.4508 1.8164 -0.6616 0.072 Uiso 1 calc R . .
C23 C 0.4281(6) 1.6962(7) -0.6364(6) 0.068(3) Uani 1 d . . .
H23A H 0.3768 1.7115 -0.6508 0.081 Uiso 1 calc R . .
C24 C 0.4615(6) 1.6124(6) -0.6087(5) 0.058(2) Uani 1 d . . .
C25 C 0.5378(6) 1.5902(6) -0.5919(6) 0.059(2) Uani 1 d . . .
H25A H 0.5609 1.5335 -0.5763 0.071 Uiso 1 calc R . .
C26 C 0.5820(5) 1.6520(5) -0.5978(5) 0.053(2) Uani 1 d . . .
H26A H 0.6345 1.6364 -0.5858 0.064 Uiso 1 calc R . .
C27 C 0.3367(7) 1.5656(9) -0.6066(8) 0.097(4) Uani 1 d . . .
H27A H 0.3162 1.5144 -0.5975 0.145 Uiso 1 calc R . .
H27B H 0.3342 1.6088 -0.6629 0.145 Uiso 1 calc R . .
H27C H 0.3033 1.5863 -0.5655 0.145 Uiso 1 calc R . .
C31 C 0.6251(4) 2.0784(5) -0.6083(5) 0.0392(18) Uani 1 d . . .
C32 C 0.5659(5) 2.1097(5) -0.5561(5) 0.048(2) Uani 1 d . . .
H32A H 0.5120 2.0943 -0.5386 0.058 Uiso 1 calc R . .
C33 C 0.5862(6) 2.1641(6) -0.5293(6) 0.062(2) Uani 1 d . . .
H33A H 0.5450 2.1883 -0.4974 0.074 Uiso 1 calc R . .
C34 C 0.6670(6) 2.1825(6) -0.5500(6) 0.059(2) Uani 1 d . . .
C35 C 0.7260(5) 2.1487(6) -0.5993(6) 0.062(2) Uani 1 d . . .
H35A H 0.7808 2.1605 -0.6134 0.074 Uiso 1 calc R . .
C36 C 0.7051(5) 2.0979(6) -0.6279(6) 0.054(2) Uani 1 d . . .
H36A H 0.7463 2.0758 -0.6617 0.065 Uiso 1 calc R . .
C37 C 0.7621(8) 2.2508(11) -0.5294(11) 0.135(6) Uani 1 d . . .
H37A H 0.7612 2.2892 -0.5047 0.202 Uiso 1 calc R . .
H37B H 0.7880 2.2761 -0.5888 0.202 Uiso 1 calc R . .
H37C H 0.7930 2.1973 -0.5014 0.202 Uiso 1 calc R . .
C41 C 0.4329(10) 1.9982(16) -0.6977(12) 0.036(2) Uiso 0.423(14) d PD A 1
C42 C 0.3646(10) 2.0012(16) -0.6336(13) 0.045(3) Uiso 0.423(14) d PD A 1
H42 H 0.3725 1.9996 -0.5842 0.054 Uiso 0.423(14) calc PR A 1
C43 C 0.2852(11) 2.0067(15) -0.6429(15) 0.053(3) Uiso 0.423(14) d PD A 1
H43 H 0.2394 2.0104 -0.6010 0.064 Uiso 0.423(14) calc PR A 1
C44 C 0.2752(12) 2.0065(15) -0.7157(17) 0.056(3) Uiso 0.423(14) d PD A 1
C45 C 0.3416(13) 2.0018(18) -0.7787(16) 0.071(4) Uiso 0.423(14) d PD A 1
H45 H 0.3335 2.0005 -0.8266 0.085 Uiso 0.423(14) calc PR A 1
C46 C 0.4216(12) 1.9991(18) -0.7704(14) 0.058(3) Uiso 0.423(14) d PD A 1
H46 H 0.4671 1.9979 -0.8137 0.069 Uiso 0.423(14) calc PR A 1
O4 O 0.1959(13) 2.0078(15) -0.7290(18) 0.100(4) Uiso 0.423(14) d PD A 1
C47 C 0.134(4) 2.028(4) -0.694(3) 0.171(12) Uiso 0.423(14) d P A 1
H47A H 0.0895 2.0240 -0.7146 0.257 Uiso 0.423(14) calc PR A 1
H47B H 0.1330 2.0869 -0.7030 0.257 Uiso 0.423(14) calc PR A 1
H47C H 0.1259 1.9918 -0.6339 0.257 Uiso 0.423(14) calc PR A 1
C41' C 0.4452(8) 2.0023(11) -0.7186(9) 0.036(2) Uiso 0.577(14) d PD A 2
C42' C 0.3714(7) 2.0074(12) -0.6605(10) 0.045(3) Uiso 0.577(14) d PD A 2
H42' H 0.3740 2.0053 -0.6091 0.054 Uiso 0.577(14) calc PR A 2
C43' C 0.2945(8) 2.0156(11) -0.6773(11) 0.053(3) Uiso 0.577(14) d PD A 2
H43' H 0.2456 2.0204 -0.6389 0.064 Uiso 0.577(14) calc PR A 2
C44' C 0.2935(9) 2.0162(11) -0.7537(13) 0.056(3) Uiso 0.577(14) d PD A 2
C45' C 0.3652(11) 2.0149(13) -0.8122(13) 0.071(4) Uiso 0.577(14) d PD A 2
H45' H 0.3626 2.0199 -0.8648 0.085 Uiso 0.577(14) calc PR A 2
C46' C 0.4413(9) 2.0063(13) -0.7947(10) 0.058(3) Uiso 0.577(14) d PD A 2
H46' H 0.4898 2.0032 -0.8343 0.069 Uiso 0.577(14) calc PR A 2
O4' O 0.2209(10) 2.0218(10) -0.7816(12) 0.100(4) Uiso 0.577(14) d PD A 2
C47' C 0.152(3) 2.039(3) -0.741(3) 0.171(12) Uiso 0.577(14) d P A 2
H47D H 0.1093 2.0407 -0.7666 0.257 Uiso 0.577(14) calc PR A 2
H47E H 0.1508 2.0944 -0.7414 0.257 Uiso 0.577(14) calc PR A 2
H47F H 0.1432 1.9962 -0.6832 0.257 Uiso 0.577(14) calc PR A 2
C51 C 0.9983(4) 2.5888(5) -1.2358(5) 0.0439(19) Uani 1 d . . .
C52 C 0.9845(5) 2.6770(6) -1.2718(6) 0.059(2) Uani 1 d . . .
H52A H 0.9419 2.7034 -1.3008 0.071 Uiso 1 calc R . .
C53 C 1.0331(6) 2.7273(6) -1.2655(6) 0.065(3) Uani 1 d . . .
H53A H 1.0226 2.7868 -1.2901 0.079 Uiso 1 calc R . .
C54 C 1.0969(5) 2.6898(6) -1.2232(5) 0.056(2) Uani 1 d . . .
C55 C 1.1089(5) 2.6015(6) -1.1844(5) 0.055(2) Uani 1 d . . .
H55A H 1.1499 2.5752 -1.1533 0.066 Uiso 1 calc R . .
C56 C 1.0609(5) 2.5516(5) -1.1912(5) 0.047(2) Uani 1 d . . .
H56A H 1.0707 2.4920 -1.1654 0.056 Uiso 1 calc R . .
C57 C 1.2127(8) 2.7079(8) -1.1858(8) 0.096(4) Uani 1 d . . .
H57A H 1.2392 2.7525 -1.1884 0.143 Uiso 1 calc R . .
H57B H 1.2508 2.6783 -1.2170 0.143 Uiso 1 calc R . .
H57C H 1.1957 2.6681 -1.1275 0.143 Uiso 1 calc R . .
C61 C 0.8662(4) 2.5272(5) -1.3962(4) 0.0408(18) Uani 1 d . . .
C62 C 0.8318(5) 2.6077(5) -1.4428(5) 0.051(2) Uani 1 d . . .
H62A H 0.8201 2.6501 -1.4230 0.061 Uiso 1 calc R . .
C63 C 0.8147(5) 2.6252(6) -1.5201(5) 0.056(2) Uani 1 d . . .
H63A H 0.7909 2.6792 -1.5516 0.068 Uiso 1 calc R . .
C64 C 0.8330(5) 2.5626(6) -1.5500(5) 0.052(2) Uani 1 d . . .
C65 C 0.8685(5) 2.4830(6) -1.5043(5) 0.056(2) Uani 1 d . . .
H65A H 0.8814 2.4410 -1.5248 0.067 Uiso 1 calc R . .
C66 C 0.8849(5) 2.4656(5) -1.4281(5) 0.053(2) Uani 1 d . . .
H66A H 0.9092 2.4116 -1.3972 0.064 Uiso 1 calc R . .
C67 C 0.8348(8) 2.5273(8) -1.6624(7) 0.088(3) Uani 1 d . . .
H67A H 0.8152 2.5504 -1.7139 0.132 Uiso 1 calc R . .
H67B H 0.8119 2.4737 -1.6236 0.132 Uiso 1 calc R . .
H67C H 0.8942 2.5179 -1.6753 0.132 Uiso 1 calc R . .
C71 C 0.7891(5) 2.5297(5) -1.0303(5) 0.0403(18) Uani 1 d . . .
C72 C 0.8512(5) 2.5757(5) -1.0378(5) 0.048(2) Uani 1 d . . .
H72A H 0.8991 2.5817 -1.0806 0.058 Uiso 1 calc R . .
C73 C 0.8423(5) 2.6117(6) -0.9832(5) 0.052(2) Uani 1 d . . .
H73A H 0.8843 2.6420 -0.9890 0.062 Uiso 1 calc R . .
C74 C 0.7720(5) 2.6039(6) -0.9193(5) 0.051(2) Uani 1 d . . .
C75 C 0.7105(5) 2.5564(6) -0.9088(5) 0.052(2) Uani 1 d . . .
H75A H 0.6632 2.5499 -0.8653 0.063 Uiso 1 calc R . .
C76 C 0.7202(5) 2.5187(5) -0.9636(5) 0.050(2) Uani 1 d . . .
H76A H 0.6798 2.4854 -0.9556 0.060 Uiso 1 calc R . .
C77 C 0.6916(7) 2.6532(9) -0.8142(8) 0.094(4) Uani 1 d . . .
H77A H 0.6975 2.6822 -0.7825 0.141 Uiso 1 calc R . .
H77B H 0.6736 2.5973 -0.7756 0.141 Uiso 1 calc R . .
H77C H 0.6512 2.6861 -0.8478 0.141 Uiso 1 calc R . .
C81 C 0.6567(4) 2.4807(5) -1.1975(5) 0.0393(18) Uani 1 d . . .
C82 C 0.6392(5) 2.5559(5) -1.2632(5) 0.052(2) Uani 1 d . . .
H82A H 0.6760 2.5979 -1.2888 0.063 Uiso 1 calc R . .
C83 C 0.5692(5) 2.5713(6) -1.2924(5) 0.057(2) Uani 1 d . . .
H83A H 0.5582 2.6236 -1.3368 0.068 Uiso 1 calc R . .
C84 C 0.5146(5) 2.5086(6) -1.2557(5) 0.050(2) Uani 1 d . . .
C85 C 0.5340(5) 2.4314(6) -1.1914(6) 0.062(2) Uani 1 d . . .
H85A H 0.4981 2.3886 -1.1669 0.074 Uiso 1 calc R . .
C86 C 0.6036(5) 2.4161(6) -1.1631(6) 0.057(2) Uani 1 d . . .
H86A H 0.6162 2.3627 -1.1207 0.069 Uiso 1 calc R . .
C87 C 0.4224(7) 2.5946(7) -1.3481(7) 0.086(3) Uani 1 d . . .
H87A H 0.3699 2.5931 -1.3575 0.130 Uiso 1 calc R . .
H87B H 0.4649 2.6000 -1.3982 0.130 Uiso 1 calc R . .
H87C H 0.4199 2.6429 -1.3359 0.130 Uiso 1 calc R . .
C1S C 0.4500(9) 2.2405(9) -0.9679(9) 0.111(4) Uiso 1 d . . .
C2S C 0.4875(7) 2.2710(7) -0.9229(7) 0.080(3) Uiso 1 d . . .
C3S C 0.5326(7) 2.2148(8) -0.8629(7) 0.087(3) Uiso 1 d . . .
C4S C 0.5681(8) 2.2448(9) -0.8209(8) 0.098(4) Uiso 1 d . . .
C5S C 0.5613(7) 2.3313(8) -0.8409(8) 0.087(3) Uiso 1 d . . .
C6S C 0.5162(7) 2.3879(8) -0.9011(7) 0.086(3) Uiso 1 d . . .
C7S C 0.4795(7) 2.3589(7) -0.9414(7) 0.081(3) Uiso 1 d . . .
C8S C 1.1165(14) 2.0073(16) -0.9591(15) 0.149(12) Uiso 0.50 d PG . .
C9S C 1.0459(17) 1.9663(13) -0.9066(17) 0.169(15) Uiso 0.50 d PG . .
C10S C 0.9830(13) 2.0068(17) -0.8642(14) 0.130(10) Uiso 0.50 d PG . .
C11S C 0.9906(13) 2.0884(17) -0.8743(15) 0.180(16) Uiso 0.50 d PG . .
C12S C 1.0613(16) 2.1295(12) -0.9268(16) 0.151(13) Uiso 0.50 d PG . .
C13S C 1.1242(13) 2.0889(15) -0.9692(12) 0.171(15) Uiso 0.50 d PG . .
C14S C 1.2006(17) 2.129(2) -0.983(2) 0.28(3) Uiso 0.50 d PG . .
C30S C 1.428(3) 2.072(4) -1.053(4) 0.126(14) Uiso 0.35 d P . 1
C31S C 1.4695(15) 1.9893(13) -0.9920(14) 0.076(8) Uiso 0.35 d PG . 1
C32S C 1.4102(12) 1.9305(16) -0.9511(16) 0.100(11) Uiso 0.35 d PG . 1
C33S C 1.4268(17) 1.8504(15) -0.8873(17) 0.119(13) Uiso 0.35 d PG . 1
C34S C 1.5028(19) 1.8289(13) -0.8643(15) 0.130(15) Uiso 0.35 d PG . 1
C35S C 1.5622(14) 1.8876(18) -0.9051(18) 0.102(12) Uiso 0.35 d PG . 1
C36S C 1.5455(14) 1.9678(16) -0.9689(17) 0.106(14) Uiso 0.35 d PG . 1
C50S C 1.233(2) 1.832(2) -0.809(2) 0.128(10) Uiso 0.50 d P B 2
Cl1 Cl 1.2133(7) 1.7448(7) -0.7159(7) 0.107(3) Uiso 0.35 d P B 2
Cl3 Cl 1.1983(13) 1.7816(15) -0.6936(14) 0.090(6) Uiso 0.15 d P B 2
Cl2 Cl 1.3442(6) 1.8224(6) -0.8566(6) 0.144(3) Uiso 0.50 d P B 2
C51S C 1.052(5) 1.789(5) -0.619(6) 0.12(3) Uiso 0.20 d P C 3
Cl4 Cl 1.0415(14) 1.7530(15) -0.5193(15) 0.134(7) Uiso 0.20 d P C 3
Cl5 Cl 0.9870(17) 1.8720(18) -0.6528(18) 0.163(9) Uiso 0.20 d P C 3
C46S C 1.011(2) 1.769(2) -0.579(2) 0.087(9) Uiso 0.40 d P D 4
C40S C 0.9589(16) 1.9326(18) -0.6264(15) 0.120(12) Uiso 0.40 d PG D 4
C41S C 1.0001(17) 1.8627(13) -0.5703(19) 0.130(13) Uiso 0.40 d PG D 4
C42S C 1.0227(18) 1.8701(17) -0.5062(17) 0.160(17) Uiso 0.40 d PG D 4
C43S C 1.0041(19) 1.947(2) -0.4981(16) 0.18(2) Uiso 0.40 d PG . 4
C44S C 0.9629(17) 2.0171(15) -0.5542(18) 0.118(11) Uiso 0.40 d PG . 4
C45S C 0.9402(14) 2.0098(14) -0.6183(15) 0.099(9) Uiso 0.40 d PG D 4

loop_
_atom_site_aniso_label
_atom_site_aniso_U_11
_atom_site_aniso_U_22
_atom_site_aniso_U_33
_atom_site_aniso_U_23
_atom_site_aniso_U_13
_atom_site_aniso_U_12
Mo1 0.0331(4) 0.0280(4) 0.0378(4) -0.0109(3) -0.0067(3) -0.0001(3)
Mo2 0.0431(4) 0.0282(4) 0.0383(4) -0.0121(3) -0.0088(3) -0.0016(3)
Mo3 0.0346(4) 0.0341(4) 0.0351(4) -0.0068(3) -0.0084(3) -0.0005(3)
Mo4 0.0398(4) 0.0321(4) 0.0351(4) -0.0108(3) -0.0066(3) 0.0014(3)
N1 0.037(3) 0.033(3) 0.037(3) -0.011(3) -0.011(3) 0.005(3)
N2 0.043(4) 0.027(3) 0.043(4) -0.013(3) -0.007(3) -0.003(3)
N3 0.036(3) 0.037(3) 0.035(3) -0.018(3) -0.007(3) 0.005(3)
N4 0.037(3) 0.033(3) 0.047(4) -0.014(3) -0.016(3) 0.007(3)
N5 0.034(3) 0.033(3) 0.042(4) -0.003(3) -0.010(3) -0.003(3)
N6 0.045(4) 0.032(3) 0.035(3) -0.007(3) -0.012(3) 0.002(3)
N7 0.035(3) 0.042(4) 0.039(3) -0.020(3) -0.006(3) 0.000(3)
N8 0.029(3) 0.044(4) 0.041(3) -0.021(3) -0.009(3) 0.003(3)
O1 0.099(5) 0.087(5) 0.070(5) -0.031(4) -0.051(4) 0.013(4)
O2 0.095(5) 0.071(5) 0.085(5) -0.037(4) -0.011(4) -0.040(4)
O3 0.075(5) 0.103(6) 0.123(6) -0.081(5) -0.023(4) -0.006(4)
O5 0.082(5) 0.063(4) 0.087(5) -0.022(4) -0.017(4) -0.028(4)
O6 0.085(5) 0.081(5) 0.045(3) -0.020(3) -0.027(3) 0.004(4)
O7 0.061(4) 0.103(5) 0.075(4) -0.060(4) -0.008(3) -0.021(4)
O8 0.048(3) 0.077(4) 0.070(4) -0.024(4) -0.027(3) -0.003(3)
O101 0.059(3) 0.032(3) 0.042(3) -0.010(2) -0.014(3) -0.006(3)
O102 0.041(3) 0.030(3) 0.042(3) -0.010(2) -0.006(2) -0.004(2)
O103 0.048(3) 0.038(3) 0.035(3) -0.004(2) -0.014(2) -0.004(2)
O104 0.054(3) 0.037(3) 0.036(3) -0.007(2) -0.009(2) -0.010(2)
O105 0.045(3) 0.039(3) 0.051(3) -0.023(3) -0.010(3) 0.002(2)
O106 0.032(3) 0.042(3) 0.051(3) -0.016(3) -0.006(2) 0.005(2)
O107 0.039(3) 0.044(3) 0.047(3) -0.008(3) -0.012(2) 0.005(2)
O108 0.050(3) 0.045(3) 0.043(3) -0.019(3) -0.014(3) 0.010(2)
C1 0.044(4) 0.026(4) 0.038(4) -0.009(3) -0.004(3) -0.002(3)
C2 0.033(4) 0.032(4) 0.052(5) -0.019(4) -0.009(3) 0.007(3)
C3 0.035(4) 0.041(5) 0.049(5) -0.020(4) -0.008(3) 0.006(3)
C4 0.042(4) 0.048(5) 0.034(4) -0.006(4) -0.002(3) -0.007(4)
C101 0.051(5) 0.041(5) 0.039(5) -0.012(4) -0.005(4) -0.003(4)
C102 0.062(5) 0.038(5) 0.042(5) -0.010(4) -0.011(4) -0.008(4)
C103 0.060(5) 0.034(4) 0.040(4) -0.005(4) -0.010(4) -0.001(4)
C104 0.040(4) 0.034(4) 0.049(5) -0.013(4) 0.001(4) -0.003(3)
C105 0.057(5) 0.029(4) 0.043(4) -0.015(4) -0.006(4) -0.003(4)
C106 0.054(5) 0.047(5) 0.050(5) -0.020(4) -0.008(4) -0.008(4)
C107 0.049(5) 0.047(5) 0.057(5) -0.023(4) -0.004(4) -0.005(4)
C108 0.063(6) 0.040(5) 0.035(4) -0.013(4) -0.009(4) -0.006(4)
C11 0.039(4) 0.027(4) 0.049(5) -0.012(4) -0.013(4) 0.004(3)
C12 0.060(6) 0.055(5) 0.054(5) -0.017(4) -0.018(4) -0.004(4)
C13 0.052(5) 0.065(6) 0.086(7) -0.023(6) -0.031(5) -0.002(5)
C14 0.079(7) 0.046(5) 0.055(6) -0.019(4) -0.035(5) 0.012(5)
C15 0.072(6) 0.039(5) 0.042(5) -0.012(4) -0.012(4) 0.001(4)
C16 0.055(5) 0.038(5) 0.050(5) -0.014(4) -0.011(4) -0.004(4)
C17 0.167(13) 0.105(10) 0.059(7) -0.020(7) -0.055(8) -0.014(9)
C21 0.056(5) 0.028(4) 0.040(4) -0.015(3) -0.005(4) -0.006(4)
C22 0.064(6) 0.053(5) 0.070(6) -0.023(5) -0.025(5) -0.009(4)
C23 0.059(6) 0.073(7) 0.075(6) -0.027(6) -0.023(5) -0.015(5)
C24 0.073(6) 0.057(6) 0.047(5) -0.022(4) -0.005(4) -0.025(5)
C25 0.069(6) 0.039(5) 0.068(6) -0.021(4) -0.012(5) -0.011(4)
C26 0.058(5) 0.042(5) 0.057(5) -0.017(4) -0.012(4) -0.009(4)
C27 0.076(8) 0.129(11) 0.125(10) -0.094(9) 0.015(7) -0.046(7)
C31 0.036(4) 0.038(4) 0.043(4) -0.018(4) -0.011(3) 0.001(3)
C32 0.035(4) 0.054(5) 0.054(5) -0.024(4) -0.009(4) 0.002(4)
C33 0.057(6) 0.074(6) 0.075(6) -0.053(6) -0.016(5) 0.007(5)
C34 0.064(6) 0.056(6) 0.079(6) -0.046(5) -0.020(5) -0.004(4)
C35 0.044(5) 0.073(6) 0.074(6) -0.041(5) 0.000(4) -0.012(4)
C36 0.041(5) 0.060(6) 0.073(6) -0.043(5) -0.004(4) -0.005(4)
C37 0.093(10) 0.187(16) 0.205(17) -0.148(15) -0.027(10) -0.029(10)
C51 0.038(4) 0.041(5) 0.033(4) -0.005(4) 0.000(3) -0.002(3)
C52 0.054(5) 0.050(5) 0.061(5) -0.007(4) -0.022(4) -0.006(4)
C53 0.077(6) 0.036(5) 0.069(6) -0.004(4) -0.020(5) -0.013(4)
C54 0.056(5) 0.056(6) 0.050(5) -0.012(4) -0.005(4) -0.025(4)
C55 0.051(5) 0.060(6) 0.047(5) -0.015(4) -0.014(4) -0.007(4)
C56 0.048(5) 0.036(4) 0.045(4) -0.009(4) -0.007(4) -0.008(4)
C57 0.109(9) 0.103(9) 0.094(8) -0.034(7) -0.040(7) -0.043(8)
C61 0.041(4) 0.036(4) 0.033(4) -0.006(3) -0.005(3) 0.000(3)
C62 0.060(5) 0.029(4) 0.048(5) -0.009(4) -0.011(4) 0.006(4)
C63 0.060(5) 0.050(5) 0.047(5) -0.010(4) -0.017(4) -0.002(4)
C64 0.053(5) 0.058(6) 0.036(4) -0.015(4) -0.010(4) -0.002(4)
C65 0.067(6) 0.055(6) 0.050(5) -0.027(5) -0.015(4) 0.002(4)
C66 0.057(5) 0.041(5) 0.050(5) -0.014(4) -0.013(4) 0.005(4)
C67 0.111(9) 0.102(9) 0.065(7) -0.047(7) -0.026(6) 0.001(7)
C71 0.045(4) 0.038(4) 0.037(4) -0.016(4) -0.012(3) 0.003(3)
C72 0.041(4) 0.057(5) 0.044(5) -0.021(4) -0.001(4) -0.012(4)
C73 0.051(5) 0.057(5) 0.054(5) -0.024(4) -0.014(4) -0.016(4)
C74 0.052(5) 0.056(5) 0.052(5) -0.029(4) -0.018(4) 0.001(4)
C75 0.035(4) 0.073(6) 0.053(5) -0.029(5) -0.005(4) -0.011(4)
C76 0.041(5) 0.059(5) 0.057(5) -0.030(4) -0.009(4) -0.010(4)
C77 0.072(7) 0.136(11) 0.122(10) -0.102(9) -0.001(7) -0.023(7)
C81 0.037(4) 0.042(4) 0.040(4) -0.020(4) -0.007(3) 0.000(3)
C82 0.051(5) 0.044(5) 0.062(5) -0.015(4) -0.018(4) -0.014(4)
C83 0.057(5) 0.049(5) 0.055(5) -0.009(4) -0.018(4) -0.009(4)
C84 0.045(5) 0.063(6) 0.046(5) -0.026(4) -0.015(4) 0.005(4)
C85 0.045(5) 0.051(5) 0.076(6) -0.011(5) -0.014(4) -0.016(4)
C86 0.049(5) 0.050(5) 0.059(5) -0.007(4) -0.018(4) -0.007(4)
C87 0.079(7) 0.091(8) 0.091(8) -0.027(7) -0.057(6) 0.015(6)

loop_
_atom_type_symbol
_atom_type_description
_atom_type_scat_dispersion_real
_atom_type_scat_dispersion_imag
_atom_type_scat_source
C C 0.0033 0.0016 'International Tables Vol C Tables 4.2.6.8 and 6.1.1.4'
H H 0.0000 0.0000 'International Tables Vol C Tables 4.2.6.8 and 6.1.1.4'
N N 0.0061 0.0033 'International Tables Vol C Tables 4.2.6.8 and 6.1.1.4'
O O 0.0106 0.0060 'International Tables Vol C Tables 4.2.6.8 and 6.1.1.4'
Mo Mo -1.6832 0.6857 'International Tables Vol C Tables 4.2.6.8 and 6.1.1.4'
Cl Cl 0.1484 0.1585 'International Tables Vol C Tables 4.2.6.8 and 6.1.1.4'

loop_
_geom_angle_atom_site_label_1
_geom_angle_atom_site_label_2
_geom_angle_atom_site_label_3
_geom_angle
_geom_angle_site_symmetry_1
_geom_angle_site_symmetry_3
_geom_angle_publ_flag
Mo2 Mo1 O102 92.56(15) . . y
Mo2 Mo1 N3 93.62(16) . . y
O102 Mo1 N3 89.7(2) . . y
Mo2 Mo1 N1 93.02(17) . . y
O102 Mo1 N1 173.8(2) . . y
N3 Mo1 N1 92.6(2) . . y
Mo2 Mo1 O106 90.91(15) . . y
O102 Mo1 O106 87.74(19) . . y
N3 Mo1 O106 174.9(2) . . y
N1 Mo1 O106 89.5(2) . . y
Mo1 Mo2 N2 92.50(17) . . y
Mo1 Mo2 O105 92.75(15) . . y
N2 Mo2 O105 87.6(2) . . y
Mo1 Mo2 O101 91.50(15) . . y
N2 Mo2 O101 173.8(2) . . y
O105 Mo2 O101 87.4(2) . . y
Mo1 Mo2 N4 91.87(17) . . y
N2 Mo2 N4 94.1(2) . . y
O105 Mo2 N4 175.0(2) . . y
O101 Mo2 N4 90.5(2) . . y
Mo4 Mo3 O103 91.79(15) . . y
Mo4 Mo3 N5 92.86(18) . . y
O103 Mo3 N5 175.0(2) . . y
Mo4 Mo3 N7 93.37(16) . . y
O103 Mo3 N7 89.2(2) . . y
N5 Mo3 N7 92.5(2) . . y
Mo4 Mo3 O107 90.54(16) . . y
O103 Mo3 O107 87.2(2) . . y
N5 Mo3 O107 90.8(2) . . y
N7 Mo3 O107 174.8(2) . . y
Mo3 Mo4 N8 92.08(17) . . y
Mo3 Mo4 O108 93.31(16) . . y
N8 Mo4 O108 173.5(2) . . y
Mo3 Mo4 N6 92.27(18) . . y
N8 Mo4 N6 92.9(2) . . y
O108 Mo4 N6 90.4(2) . . y
Mo3 Mo4 O104 92.23(15) . . y
N8 Mo4 O104 89.4(2) . . y
O108 Mo4 O104 86.8(2) . . y
N6 Mo4 O104 174.9(2) . . y
C1 N1 C11 120.5(6) . . ?
C1 N1 Mo1 116.2(5) . . ?
C11 N1 Mo1 123.2(5) . . ?
C1 N2 C21 118.2(6) . . ?
C1 N2 Mo2 117.3(5) . . ?
C21 N2 Mo2 123.6(5) . . ?
C2 N3 C31 119.5(6) . . ?
C2 N3 Mo1 117.0(5) . . ?
C31 N3 Mo1 123.1(4) . . ?
C2 N4 C41' 122.2(8) . . ?
C2 N4 C41 113.2(9) . . ?
C41' N4 C41 14.0(8) . . ?
C2 N4 Mo2 118.2(5) . . ?
C41' N4 Mo2 119.4(7) . . ?
C41 N4 Mo2 128.1(9) . . ?
C4 N5 C51 119.5(6) . . ?
C4 N5 Mo3 116.6(5) . . ?
C51 N5 Mo3 123.9(5) . . ?
C4 N6 C61 118.4(6) . . ?
C4 N6 Mo4 117.6(5) . . ?
C61 N6 Mo4 124.0(5) . . ?
C3 N7 C71 116.9(6) . . ?
C3 N7 Mo3 115.8(5) . . ?
C71 N7 Mo3 127.1(5) . . ?
C3 N8 C81 117.0(6) . . ?
C3 N8 Mo4 118.9(5) . . ?
C81 N8 Mo4 124.1(5) . . ?
C14 O1 C17 118.3(9) . . ?
C24 O2 C27 118.2(8) . . ?
C34 O3 C37 119.2(9) . . ?
C54 O5 C57 117.4(8) . . ?
C64 O6 C67 116.8(7) . . ?
C74 O7 C77 117.4(7) . . ?
C84 O8 C87 117.7(7) . . ?
C101 O101 Mo2 116.8(5) . . ?
C101 O102 Mo1 116.8(5) . . ?
C104 O103 Mo3 116.9(5) . . ?
C104 O104 Mo4 116.1(5) . . ?
C105 O105 Mo2 116.9(5) . . ?
C105 O106 Mo1 116.4(5) . . ?
C108 O107 Mo3 116.0(5) . . ?
C108 O108 Mo4 116.7(5) . . ?
N1 C1 N2 120.6(6) . . ?
N4 C2 N3 119.2(6) . . ?
N7 C3 N8 119.8(7) . . ?
N6 C4 N5 120.7(7) . . ?
O102 C101 O101 122.3(7) . . ?
O102 C101 C102 118.3(8) . . ?
O101 C101 C102 119.4(7) . . ?
C103 C102 C101 122.3(8) . . ?
C102 C103 C104 125.2(8) . . ?
O104 C104 O103 122.9(7) . . ?
O104 C104 C103 120.4(8) . . ?
O103 C104 C103 116.7(8) . . ?
O105 C105 O106 122.9(7) . . ?
O105 C105 C106 119.2(8) . . ?
O106 C105 C106 117.9(8) . . ?
C107 C106 C105 120.8(8) . . ?
C106 C107 C108 125.4(9) . 2_793 ?
O108 C108 O107 123.4(8) . . ?
O108 C108 C107 117.6(8) . 2_793 ?
O107 C108 C107 119.0(8) . 2_793 ?
C12 C11 C16 117.5(8) . . ?
C12 C11 N1 119.1(7) . . ?
C16 C11 N1 123.4(7) . . ?
C13 C12 C11 120.7(8) . . ?
C12 C13 C14 120.9(9) . . ?
O1 C14 C15 125.3(9) . . ?
O1 C14 C13 115.8(9) . . ?
C15 C14 C13 118.9(8) . . ?
C14 C15 C16 120.2(8) . . ?
C11 C16 C15 121.8(8) . . ?
C22 C21 C26 119.2(8) . . ?
C22 C21 N2 119.5(7) . . ?
C26 C21 N2 121.3(7) . . ?
C21 C22 C23 120.2(9) . . ?
C24 C23 C22 119.2(9) . . ?
C25 C24 C23 120.9(8) . . ?
C25 C24 O2 116.2(9) . . ?
C23 C24 O2 122.9(9) . . ?
C24 C25 C26 120.1(8) . . ?
C21 C26 C25 120.2(8) . . ?
C36 C31 C32 117.9(8) . . ?
C36 C31 N3 118.3(7) . . ?
C32 C31 N3 123.8(7) . . ?
C31 C32 C33 120.4(8) . . ?
C34 C33 C32 120.1(8) . . ?
C35 C34 O3 125.8(8) . . ?
C35 C34 C33 119.1(8) . . ?
O3 C34 C33 115.1(8) . . ?
C36 C35 C34 120.4(8) . . ?
C35 C36 C31 121.9(8) . . ?
C46 C41 C42 120.1(14) . . ?
C46 C41 N4 113.4(13) . . ?
C42 C41 N4 126.5(13) . . ?
C43 C42 C41 120.3(16) . . ?
C44 C43 C42 118.7(16) . . ?
C45 C44 C43 121.7(15) . . ?
C45 C44 O4 115.6(19) . . ?
C43 C44 O4 122.6(19) . . ?
C44 C45 C46 119.5(18) . . ?
C41 C46 C45 119.6(17) . . ?
C47 O4 C44 126(4) . . ?
C46' C41' C42' 119.0(11) . . ?
C46' C41' N4 122.0(11) . . ?
C42' C41' N4 119.0(10) . . ?
C43' C42' C41' 122.0(12) . . ?
C42' C43' C44' 117.2(13) . . ?
C45' C44' C43' 121.1(12) . . ?
C45' C44' O4' 113.2(15) . . ?
C43' C44' O4' 125.6(15) . . ?
C44' C45' C46' 121.1(15) . . ?
C41' C46' C45' 119.5(14) . . ?
C47' O4' C44' 119(3) . . ?
C52 C51 C56 117.9(8) . . ?
C52 C51 N5 123.2(7) . . ?
C56 C51 N5 118.9(7) . . ?
C51 C52 C53 121.0(8) . . ?
C54 C53 C52 120.6(8) . . ?
O5 C54 C55 124.9(8) . . ?
O5 C54 C53 116.5(8) . . ?
C55 C54 C53 118.6(8) . . ?
C54 C55 C56 120.7(8) . . ?
C55 C56 C51 121.1(8) . . ?
C62 C61 C66 119.3(7) . . ?
C62 C61 N6 121.5(7) . . ?
C66 C61 N6 119.3(7) . . ?
C61 C62 C63 119.4(8) . . ?
C64 C63 C62 120.2(8) . . ?
C65 C64 O6 124.9(8) . . ?
C65 C64 C63 120.3(8) . . ?
O6 C64 C63 114.8(8) . . ?
C64 C65 C66 119.5(8) . . ?
C65 C66 C61 121.3(8) . . ?
C76 C71 C72 118.2(7) . . ?
C76 C71 N7 120.9(7) . . ?
C72 C71 N7 120.9(7) . . ?
C73 C72 C71 120.7(7) . . ?
C72 C73 C74 120.8(8) . . ?
C73 C74 O7 115.9(7) . . ?
C73 C74 C75 119.7(8) . . ?
O7 C74 C75 124.5(8) . . ?
C76 C75 C74 119.4(8) . . ?
C75 C76 C71 121.1(7) . . ?
C82 C81 C86 118.5(7) . . ?
C82 C81 N8 120.5(7) . . ?
C86 C81 N8 120.9(7) . . ?
C81 C82 C83 121.8(8) . . ?
C82 C83 C84 119.6(8) . . ?
C85 C84 O8 116.9(8) . . ?
C85 C84 C83 118.5(8) . . ?
O8 C84 C83 124.6(8) . . ?
C86 C85 C84 121.8(8) . . ?
C85 C86 C81 119.6(8) . . ?
C3S C2S C7S 117.8(11) . . ?
C3S C2S C1S 121.7(11) . . ?
C7S C2S C1S 120.6(11) . . ?
C2S C3S C4S 121.0(11) . . ?
C5S C4S C3S 120.6(12) . . ?
C4S C5S C6S 118.6(12) . . ?
C7S C6S C5S 121.2(11) . . ?
C6S C7S C2S 120.7(10) . . ?
C9S C8S C13S 120.0 . . ?
C10S C9S C8S 120.0 . . ?
C11S C10S C9S 120.0 . . ?
C10S C11S C12S 120.0 . . ?
C13S C12S C11S 120.0 . . ?
C12S C13S C8S 120.0 . . ?
C12S C13S C14S 103.8 . . ?
C8S C13S C14S 129.5 . . ?
C36S C30S C35S 131(9) 2_893 2_893 ?
C35S C30S C31S 142(6) 2_893 . ?
C35S C30S C31S 111(6) 2_893 2_893 ?
C36S C30S C34S 111(6) 2_893 2_893 ?
C31S C30S C34S 119(3) . 2_893 ?
C31S C30S C34S 87(3) 2_893 2_893 ?
C36S C31S C31S 93(4) 2_893 2_893 ?
C36S C31S C32S 111(5) 2_893 . ?
C31S C31S C32S 156(2) 2_893 . ?
C36S C31S C36S 129(5) 2_893 . ?
C32S C31S C36S 120.0 . . ?
C31S C31S C30S 99(3) 2_893 . ?
C32S C31S C30S 106(2) . . ?
C36S C31S C30S 134(2) . . ?
C36S C31S C30S 141(5) 2_893 2_893 ?
C32S C31S C30S 106.5(16) . 2_893 ?
C30S C31S C30S 147.7(18) . 2_893 ?
C31S C32S C33S 120.0 . . ?
C33S C32S C36S 144.2(17) . 2_893 ?
C34S C33S C32S 120.0 . . ?
C33S C34S C35S 120.0 . . ?
C33S C34S C30S 106.1(16) . 2_893 ?
C30S C35S C34S 138(4) 2_893 . ?
C36S C35S C34S 120.0 . . ?
C30S C36S C31S 158(8) 2_893 2_893 ?
C31S C36S C35S 170(4) 2_893 . ?
C30S C36S C31S 138(5) 2_893 . ?
C35S C36S C31S 120.0 . . ?
C30S C36S C32S 122(5) 2_893 2_893 ?
C35S C36S C32S 144(3) . 2_893 ?
C31S C36S C32S 96(3) . 2_893 ?
C30S C36S C36S 154(6) 2_893 2_893 ?
C35S C36S C36S 138.5(16) . 2_893 ?
C32S C36S C36S 77.1(18) 2_893 2_893 ?
Cl1 C50S Cl2 108.0(18) . . ?
Cl3 C50S Cl2 118.9(19) . . ?
Cl3 Cl1 C50S 85(2) . . ?
Cl1 Cl3 C50S 66.7(19) . . ?
Cl4 C51S Cl5 111(5) . . ?
C41S C40S C45S 120.0 . . ?
C40S C41S C42S 120.0 . . ?
C40S C41S C46S 116(2) . . ?
C42S C41S C46S 123(2) . . ?
C43S C42S C41S 120.0 . . ?
C44S C43S C42S 120.0 . . ?
C44S C43S C44S 107(4) . 2_794 ?
C42S C43S C44S 132(4) . 2_794 ?
C44S C43S C43S 59(3) . 2_794 ?
C42S C43S C43S 170(3) . 2_794 ?
C43S C44S C45S 120.0 . . ?
C43S C44S C43S 73(4) . 2_794 ?
C45S C44S C43S 163(4) . 2_794 ?
C44S C45S C40S 120.0 . . ?

loop_
_geom_bond_atom_site_label_1
_geom_bond_atom_site_label_2
_geom_bond_distance
_geom_bond_site_symmetry_2
_geom_bond_publ_flag
Mo1 Mo2 2.0873(10) . y
Mo1 O102 2.115(5) . y
Mo1 N3 2.120(6) . y
Mo1 N1 2.127(6) . y
Mo1 O106 2.127(5) . y
Mo2 N2 2.111(6) . y
Mo2 O105 2.114(5) . y
Mo2 O101 2.133(5) . y
Mo2 N4 2.136(6) . y
Mo3 Mo4 2.0889(11) . y
Mo3 O103 2.113(5) . y
Mo3 N5 2.122(6) . y
Mo3 N7 2.135(6) . y
Mo3 O107 2.154(5) . y
Mo4 N8 2.092(6) . y
Mo4 O108 2.107(5) . y
Mo4 N6 2.119(6) . y
Mo4 O104 2.130(5) . y
N1 C1 1.313(9) . ?
N1 C11 1.411(10) . ?
N2 C1 1.328(9) . ?
N2 C21 1.428(9) . ?
N3 C2 1.338(9) . ?
N3 C31 1.436(10) . ?
N4 C2 1.318(10) . ?
N4 C41' 1.401(14) . ?
N4 C41 1.474(17) . ?
N5 C4 1.317(10) . ?
N5 C51 1.432(10) . ?
N6 C4 1.306(10) . ?
N6 C61 1.433(9) . ?
N7 C3 1.320(9) . ?
N7 C71 1.430(9) . ?
N8 C3 1.327(10) . ?
N8 C81 1.444(9) . ?
O1 C14 1.345(10) . ?
O1 C17 1.426(14) . ?
O2 C24 1.374(10) . ?
O2 C27 1.431(13) . ?
O3 C34 1.368(11) . ?
O3 C37 1.417(13) . ?
O5 C54 1.371(10) . ?
O5 C57 1.409(13) . ?
O6 C64 1.374(10) . ?
O6 C67 1.419(12) . ?
O7 C74 1.385(10) . ?
O7 C77 1.417(11) . ?
O8 C84 1.385(9) . ?
O8 C87 1.412(11) . ?
O101 C101 1.279(9) . ?
O102 C101 1.276(9) . ?
O103 C104 1.284(9) . ?
O104 C104 1.263(10) . ?
O105 C105 1.234(9) . ?
O106 C105 1.297(9) . ?
O107 C108 1.285(10) . ?
O108 C108 1.249(10) . ?
C101 C102 1.463(11) . ?
C102 C103 1.312(11) . ?
C103 C104 1.476(11) . ?
C105 C106 1.487(11) . ?
C106 C107 1.288(11) . ?
C107 C108 1.496(12) 2_793 ?
C108 C107 1.496(12) 2_793 ?
C11 C12 1.389(11) . ?
C11 C16 1.390(11) . ?
C12 C13 1.385(13) . ?
C13 C14 1.392(13) . ?
C14 C15 1.367(13) . ?
C15 C16 1.390(12) . ?
C21 C22 1.364(11) . ?
C21 C26 1.382(11) . ?
C22 C23 1.413(12) . ?
C23 C24 1.368(13) . ?
C24 C25 1.349(13) . ?
C25 C26 1.395(12) . ?
C31 C36 1.372(11) . ?
C31 C32 1.375(11) . ?
C32 C33 1.389(12) . ?
C33 C34 1.375(12) . ?
C34 C35 1.363(12) . ?
C35 C36 1.363(12) . ?
C41 C46 1.379(17) . ?
C41 C42 1.392(16) . ?
C42 C43 1.381(16) . ?
C43 C44 1.38(2) . ?
C44 C45 1.37(2) . ?
C44 O4 1.425(18) . ?
C45 C46 1.392(19) . ?
O4 C47 1.14(5) . ?
C41' C46' 1.369(15) . ?
C41' C42' 1.396(14) . ?
C42' C43' 1.384(15) . ?
C43' C44' 1.386(18) . ?
C44' C45' 1.364(19) . ?
C44' O4' 1.427(16) . ?
C45' C46' 1.377(17) . ?
O4' C47' 1.25(4) . ?
C51 C52 1.376(11) . ?
C51 C56 1.387(11) . ?
C52 C53 1.388(12) . ?
C53 C54 1.379(13) . ?
C54 C55 1.375(12) . ?
C55 C56 1.381(11) . ?
C61 C62 1.376(10) . ?
C61 C66 1.386(11) . ?
C62 C63 1.395(12) . ?
C63 C64 1.378(12) . ?
C64 C65 1.369(12) . ?
C65 C66 1.372(12) . ?
C71 C76 1.387(11) . ?
C71 C72 1.398(11) . ?
C72 C73 1.361(11) . ?
C73 C74 1.378(11) . ?
C74 C75 1.387(11) . ?
C75 C76 1.382(11) . ?
C81 C82 1.360(11) . ?
C81 C86 1.395(11) . ?
C82 C83 1.361(11) . ?
C83 C84 1.385(12) . ?
C84 C85 1.375(12) . ?
C85 C86 1.347(12) . ?
C1S C2S 1.482(17) . ?
C2S C3S 1.386(15) . ?
C2S C7S 1.408(15) . ?
C3S C4S 1.410(16) . ?
C4S C5S 1.379(16) . ?
C5S C6S 1.389(15) . ?
C6S C7S 1.387(15) . ?
C8S C9S 1.3899 . ?
C8S C13S 1.3904 . ?
C9S C10S 1.3898 . ?
C10S C11S 1.3894 . ?
C11S C12S 1.3906 . ?
C12S C13S 1.3901 . ?
C13S C14S 1.5049 . ?
C30S C31S 1.54(7) . ?
C30S C31S 2.01(6) 2_893 ?
C30S C34S 2.03(7) 2_893 ?
C31S C31S 1.09(5) 2_893 ?
C31S C32S 1.3900 . ?
C31S C36S 1.3900 . ?
C31S C30S 2.01(6) 2_893 ?
C32S C33S 1.3900 . ?
C32S C36S 1.85(5) 2_893 ?
C33S C34S 1.3900 . ?
C34S C35S 1.3900 . ?
C34S C30S 2.03(6) 2_893 ?
C35S C36S 1.3900 . ?
C36S C32S 1.85(4) 2_893 ?
C36S C36S 2.01(5) 2_893 ?
C50S Cl1 1.68(3) . ?
C50S Cl3 1.82(4) . ?
C50S Cl2 1.83(3) . ?
C51S Cl4 1.58(9) . ?
C51S Cl5 1.61(8) . ?
C46S C41S 1.69(4) . ?
C40S C41S 1.3900 . ?
C40S C45S 1.3900 . ?
C41S C42S 1.3900 . ?
C42S C43S 1.3900 . ?
C43S C44S 1.3900 . ?
C43S C44S 1.61(4) 2_794 ?
C43S C43S 1.80(6) 2_794 ?
C44S C45S 1.3900 . ?
C44S C43S 1.61(5) 2_794 ?
